data_4303128
loop_
_publ_author_name
'Alexander G. Tskhovrebov'
'Nadezhda A. Bokach'
'Matti Haukka'
'Vadim Yu. Kukushkin'

_publ_section_title
;
Different Routes for Amination of Platinum(II)-Bound Cyanoguanidine
;
_journal_name_full 'Inorganic Chemistry'
_journal_page_first 8678
_journal_page_last 8688
_journal_paper_doi 10.1021/ic900263e
_journal_volume 48
_journal_year 2009
_chemical_formula_moiety 'C8 H20 I N6 Pt, C2 H4 Cl2, C F3 O3 S'
_chemical_formula_sum 'C11 H24 Cl2 F3 I N6 O3 Pt S'
_chemical_formula_weight 770.31
_chemical_name_systematic
;
 ?
;
_space_group_IT_number 14
_symmetry_cell_setting monoclinic
_symmetry_space_group_name_Hall '-P 2ybc'
_symmetry_space_group_name_H-M 'P 1 21/c 1'
_atom_sites_solution_hydrogens mixed
_atom_sites_solution_primary direct
_atom_sites_solution_secondary difmap
_audit_creation_method SHELXL-97
_cell_angle_alpha 90.00
_cell_angle_beta 99.957(3)
_cell_angle_gamma 90.00
_cell_formula_units_Z 4
_cell_length_a 8.5269(2)
_cell_length_b 21.033(2)
_cell_length_c 12.9561(10)
_cell_measurement_reflns_used 9680
_cell_measurement_temperature 100(2)
_cell_measurement_theta_max 27.48
_cell_measurement_theta_min 1.00
_cell_volume 2288.6(3)
_computing_cell_refinement 'EvalCCD (Duisenberg, 1998-2003)'
_computing_data_collection 'Collect (Bruker AXS BV, 1997-2004)'
_computing_data_reduction 'EvalCCD (Duisenberg, 1998-2003)'
_computing_molecular_graphics 'Diamond v.3.1e (Brandenburg, 2007)'
_computing_publication_material 'SHELXL-97 (Sheldrick, 1997)'
_computing_structure_refinement 'SHELXL-97 (Sheldrick, 1997)'
_computing_structure_solution 'SIR2004 (Burla et al., 2003)'
_diffrn_ambient_temperature 100(2)
_diffrn_detector_area_resol_mean 9
_diffrn_measured_fraction_theta_full 0.987
_diffrn_measured_fraction_theta_max 0.987
_diffrn_measurement_device '95mm CCD camera on \k-goniostat'
_diffrn_measurement_device_type 'Nonius KappaCCD'
_diffrn_measurement_method '\f scans and \w scans with \k offset'
_diffrn_radiation_monochromator 'horizontally mounted graphite crystal'
_diffrn_radiation_source 'fine-focus sealed tube'
_diffrn_radiation_type MoK\a
_diffrn_radiation_wavelength 0.71073
_diffrn_reflns_av_R_equivalents 0.0499
_diffrn_reflns_av_sigmaI/netI 0.0314
_diffrn_reflns_limit_h_max 11
_diffrn_reflns_limit_h_min -10
_diffrn_reflns_limit_k_max 27
_diffrn_reflns_limit_k_min -27
_diffrn_reflns_limit_l_max 16
_diffrn_reflns_limit_l_min -16
_diffrn_reflns_number 42686
_diffrn_reflns_theta_full 27.50
_diffrn_reflns_theta_max 27.50
_diffrn_reflns_theta_min 2.51
_exptl_absorpt_coefficient_mu 7.853
_exptl_absorpt_correction_T_max 0.5331
_exptl_absorpt_correction_T_min 0.2158
_exptl_absorpt_correction_type multi-scan
_exptl_absorpt_process_details 'SADABS v.2.10 (Sheldrick, 2003)'
_exptl_crystal_colour colourless
_exptl_crystal_density_diffrn 2.236
_exptl_crystal_density_method 'not measured'
_exptl_crystal_description plate
_exptl_crystal_F_000 1456
_exptl_crystal_size_max 0.26
_exptl_crystal_size_mid 0.12
_exptl_crystal_size_min 0.08
_refine_diff_density_max 0.855
_refine_diff_density_min -1.160
_refine_diff_density_rms 0.141
_refine_ls_extinction_method none
_refine_ls_goodness_of_fit_ref 1.036
_refine_ls_hydrogen_treatment constr
_refine_ls_matrix_type full
_refine_ls_number_parameters 257
_refine_ls_number_reflns 5178
_refine_ls_number_restraints 0
_refine_ls_restrained_S_all 1.036
_refine_ls_R_factor_all 0.0355
_refine_ls_R_factor_gt 0.0240
_refine_ls_shift/su_max 0.001
_refine_ls_shift/su_mean 0.000
_refine_ls_structure_factor_coef Fsqd
_refine_ls_weighting_details 'calc w=1/[\s^2^(Fo^2^)+(0.0203P)^2^+3.6415P] where P=(Fo^2^+2Fc^2^)/3'
_refine_ls_weighting_scheme calc
_refine_ls_wR_factor_gt 0.0463
_refine_ls_wR_factor_ref 0.0492
_reflns_number_gt 4402
_reflns_number_total 5178
_reflns_threshold_expression >2sigma(I)
_cod_data_source_file ic900263e_si_001_1.cif
_cod_data_source_block 1
_cod_original_sg_symbol_H-M 'P 21/c'
_cod_database_code 4303128

loop_
_symmetry_equiv_pos_as_xyz
'x, y, z'
'-x, y+1/2, -z+1/2'
'-x, -y, -z'
'x, -y-1/2, z-1/2'

loop_
_atom_site_label
_atom_site_type_symbol
_atom_site_fract_x
_atom_site_fract_y
_atom_site_fract_z
_atom_site_U_iso_or_equiv
_atom_site_adp_type
_atom_site_occupancy
_atom_site_symmetry_multiplicity
_atom_site_calc_flag
_atom_site_refinement_flags
_atom_site_disorder_assembly
_atom_site_disorder_group
Pt1 Pt 0.409917(15) 0.100171(6) 0.392681(10) 0.01255(5) Uani 1 1 d . . .
I1 I 0.18413(3) 0.085274(13) 0.502087(19) 0.02218(7) Uani 1 1 d . . .
Cl2 Cl 0.89975(14) 0.27914(6) 0.29838(9) 0.0412(3) Uani 1 1 d . . .
Cl3 Cl 1.03124(17) 0.20184(8) 0.10419(13) 0.0660(4) Uani 1 1 d . . .
S1 S -0.45003(10) -0.14891(4) 0.12900(7) 0.01661(19) Uani 1 1 d . . .
F1 F -0.5888(3) -0.04629(12) 0.0437(2) 0.0382(6) Uani 1 1 d . . .
F2 F -0.7220(3) -0.13200(13) 0.00466(17) 0.0337(6) Uani 1 1 d . . .
F3 F -0.7079(3) -0.09088(12) 0.15776(19) 0.0344(6) Uani 1 1 d . . .
O1 O -0.3718(3) -0.15380(13) 0.0388(2) 0.0252(6) Uani 1 1 d . . .
O2 O -0.3647(3) -0.11024(13) 0.2129(2) 0.0232(6) Uani 1 1 d . . .
O3 O -0.5122(3) -0.20748(13) 0.1621(2) 0.0256(6) Uani 1 1 d . . .
N1 N 0.5738(3) 0.13923(14) 0.5110(2) 0.0156(6) Uani 1 1 d . . .
N2 N 0.5885(4) 0.10555(14) 0.3023(2) 0.0163(6) Uani 1 1 d . . .
N3 N 0.2608(4) 0.06300(16) 0.2749(2) 0.0216(7) Uani 1 1 d . . .
N4 N 0.0631(3) 0.01732(16) 0.1354(2) 0.0191(7) Uani 1 1 d . . .
N5 N -0.0542(3) -0.04694(16) 0.2506(2) 0.0198(7) Uani 1 1 d . . .
H5N H -0.1403 -0.0707 0.2537 0.030 Uiso 1 1 d R . .
H5M H -0.0118 -0.0247 0.3007 0.030 Uiso 1 1 d R . .
N6 N -0.1215(4) -0.05654(16) 0.0719(2) 0.0225(7) Uani 1 1 d . . .
H6N H -0.1924 -0.0831 0.0774 0.034 Uiso 1 1 d R . .
H6M H -0.1028 -0.0416 0.0162 0.034 Uiso 1 1 d R . .
C1 C 0.6348(5) 0.09054(19) 0.5908(3) 0.0240(9) Uani 1 1 d . . .
H1A H 0.7225 0.1085 0.6412 0.036 Uiso 1 1 calc R . .
H1B H 0.6732 0.0536 0.5563 0.036 Uiso 1 1 calc R . .
H1C H 0.5490 0.0773 0.6276 0.036 Uiso 1 1 calc R . .
C2 C 0.5133(5) 0.19359(19) 0.5666(3) 0.0228(9) Uani 1 1 d . . .
H2A H 0.4333 0.1782 0.6066 0.034 Uiso 1 1 calc R . .
H2B H 0.4648 0.2252 0.5153 0.034 Uiso 1 1 calc R . .
H2C H 0.6018 0.2131 0.6144 0.034 Uiso 1 1 calc R . .
C3 C 0.7047(4) 0.16421(19) 0.4585(3) 0.0195(8) Uani 1 1 d . . .
H3A H 0.6727 0.2056 0.4251 0.023 Uiso 1 1 calc R . .
H3B H 0.8019 0.1709 0.5114 0.023 Uiso 1 1 calc R . .
C4 C 0.7389(4) 0.1182(2) 0.3777(3) 0.0217(8) Uani 1 1 d . . .
H4A H 0.7805 0.0780 0.4118 0.026 Uiso 1 1 calc R . .
H4B H 0.8205 0.1359 0.3400 0.026 Uiso 1 1 calc R . .
C5 C 0.6079(5) 0.04523(19) 0.2461(3) 0.0255(9) Uani 1 1 d . . .
H5A H 0.5121 0.0372 0.1940 0.038 Uiso 1 1 calc R . .
H5B H 0.6241 0.0101 0.2964 0.038 Uiso 1 1 calc R . .
H5C H 0.7004 0.0486 0.2108 0.038 Uiso 1 1 calc R . .
C6 C 0.5569(4) 0.15744(18) 0.2229(3) 0.0181(8) Uani 1 1 d . . .
H6A H 0.6440 0.1593 0.1826 0.027 Uiso 1 1 calc R . .
H6B H 0.5493 0.1981 0.2585 0.027 Uiso 1 1 calc R . .
H6C H 0.4565 0.1489 0.1754 0.027 Uiso 1 1 calc R . .
C7 C 0.1637(4) 0.04061(18) 0.2131(3) 0.0178(8) Uani 1 1 d . . .
C8 C -0.0372(4) -0.02889(18) 0.1546(3) 0.0162(8) Uani 1 1 d . . .
C9 C -0.6264(5) -0.10218(19) 0.0806(3) 0.0226(8) Uani 1 1 d . . .
C10 C 1.0891(5) 0.2426(2) 0.3066(4) 0.0384(11) Uani 1 1 d . . .
H10A H 1.1659 0.2637 0.3621 0.046 Uiso 1 1 calc R . .
H10B H 1.0813 0.1974 0.3263 0.046 Uiso 1 1 calc R . .
C11 C 1.1486(5) 0.2466(2) 0.2054(4) 0.0393(12) Uani 1 1 d . . .
H11A H 1.2597 0.2310 0.2156 0.047 Uiso 1 1 calc R . .
H11B H 1.1491 0.2917 0.1835 0.047 Uiso 1 1 calc R . .

loop_
_atom_site_aniso_label
_atom_site_aniso_U_11
_atom_site_aniso_U_22
_atom_site_aniso_U_33
_atom_site_aniso_U_23
_atom_site_aniso_U_13
_atom_site_aniso_U_12
Pt1 0.01230(7) 0.01383(7) 0.01073(7) -0.00057(5) -0.00019(5) -0.00132(5)
I1 0.01755(13) 0.03066(15) 0.01882(13) 0.00383(10) 0.00450(9) -0.00179(10)
Cl2 0.0325(6) 0.0460(7) 0.0454(7) 0.0019(6) 0.0073(5) 0.0074(5)
Cl3 0.0453(8) 0.0738(11) 0.0752(10) -0.0427(9) -0.0005(7) -0.0024(7)
S1 0.0157(4) 0.0166(5) 0.0170(5) -0.0008(4) 0.0012(3) -0.0040(3)
F1 0.0439(16) 0.0250(14) 0.0433(16) 0.0157(12) 0.0010(12) 0.0029(11)
F2 0.0248(13) 0.0502(17) 0.0224(13) -0.0067(11) -0.0065(10) -0.0041(11)
F3 0.0303(14) 0.0444(17) 0.0297(14) -0.0019(11) 0.0090(10) 0.0120(11)
O1 0.0223(15) 0.0295(17) 0.0255(15) -0.0057(12) 0.0091(11) -0.0055(12)
O2 0.0214(14) 0.0273(16) 0.0194(14) -0.0039(11) -0.0007(10) -0.0074(11)
O3 0.0304(16) 0.0180(15) 0.0285(16) 0.0037(12) 0.0051(12) -0.0061(12)
N1 0.0185(16) 0.0151(16) 0.0124(15) -0.0010(12) 0.0003(12) -0.0017(12)
N2 0.0177(16) 0.0157(17) 0.0152(15) -0.0009(13) 0.0022(12) 0.0013(12)
N3 0.0196(17) 0.0264(19) 0.0180(17) -0.0024(14) 0.0013(13) -0.0072(14)
N4 0.0164(16) 0.0244(18) 0.0148(16) -0.0012(13) -0.0018(12) -0.0081(13)
N5 0.0154(16) 0.0283(19) 0.0154(16) 0.0000(14) 0.0017(12) -0.0046(13)
N6 0.0207(17) 0.029(2) 0.0169(17) 0.0020(14) 0.0014(13) -0.0131(14)
C1 0.026(2) 0.022(2) 0.021(2) 0.0048(16) -0.0066(16) -0.0005(16)
C2 0.026(2) 0.023(2) 0.018(2) -0.0074(16) 0.0005(15) -0.0005(16)
C3 0.0157(19) 0.022(2) 0.0201(19) 0.0004(16) 0.0004(14) -0.0035(15)
C4 0.0163(19) 0.028(2) 0.020(2) 0.0005(16) 0.0011(14) -0.0020(16)
C5 0.031(2) 0.019(2) 0.027(2) -0.0042(17) 0.0079(17) 0.0038(17)
C6 0.025(2) 0.017(2) 0.0134(18) 0.0010(15) 0.0067(15) 0.0031(15)
C7 0.0166(19) 0.021(2) 0.0166(19) 0.0018(15) 0.0055(15) 0.0005(15)
C8 0.0129(18) 0.018(2) 0.0169(19) 0.0018(15) 0.0004(14) 0.0015(14)
C9 0.021(2) 0.027(2) 0.020(2) 0.0001(17) 0.0028(15) -0.0020(17)
C10 0.019(2) 0.042(3) 0.051(3) 0.014(2) -0.0048(19) -0.0034(19)
C11 0.020(2) 0.044(3) 0.051(3) -0.012(2) -0.0004(19) -0.002(2)

loop_
_atom_type_symbol
_atom_type_description
_atom_type_scat_dispersion_real
_atom_type_scat_dispersion_imag
_atom_type_scat_source
C C 0.0033 0.0016 'International Tables Vol C Tables 4.2.6.8 and 6.1.1.4'
H H 0.0000 0.0000 'International Tables Vol C Tables 4.2.6.8 and 6.1.1.4'
N N 0.0061 0.0033 'International Tables Vol C Tables 4.2.6.8 and 6.1.1.4'
O O 0.0106 0.0060 'International Tables Vol C Tables 4.2.6.8 and 6.1.1.4'
F F 0.0171 0.0103 'International Tables Vol C Tables 4.2.6.8 and 6.1.1.4'
S S 0.1246 0.1234 'International Tables Vol C Tables 4.2.6.8 and 6.1.1.4'
Cl Cl 0.1484 0.1585 'International Tables Vol C Tables 4.2.6.8 and 6.1.1.4'
I I -0.4742 1.8119 'International Tables Vol C Tables 4.2.6.8 and 6.1.1.4'
Pt Pt -1.7033 8.3905 'International Tables Vol C Tables 4.2.6.8 and 6.1.1.4'

loop_
_geom_angle_atom_site_label_1
_geom_angle_atom_site_label_2
_geom_angle_atom_site_label_3
_geom_angle
_geom_angle_site_symmetry_1
_geom_angle_site_symmetry_3
_geom_angle_publ_flag
N3 Pt1 N1 177.20(12) . . ?
N3 Pt1 N2 91.29(12) . . ?
N1 Pt1 N2 85.92(11) . . yes
N3 Pt1 I1 86.28(9) . . yes
N1 Pt1 I1 96.52(8) . . ?
N2 Pt1 I1 176.06(8) . . ?
O3 S1 O1 115.22(17) . . ?
O3 S1 O2 114.92(16) . . ?
O1 S1 O2 113.82(16) . . ?
O3 S1 C9 103.95(17) . . ?
O1 S1 C9 103.28(17) . . ?
O2 S1 C9 103.53(17) . . ?
C1 N1 C2 107.6(3) . . ?
C1 N1 C3 111.0(3) . . ?
C2 N1 C3 107.3(3) . . ?
C1 N1 Pt1 110.8(2) . . ?
C2 N1 Pt1 114.8(2) . . ?
C3 N1 Pt1 105.4(2) . . ?
C5 N2 C6 108.0(3) . . ?
C5 N2 C4 108.4(3) . . ?
C6 N2 C4 110.7(3) . . ?
C5 N2 Pt1 112.6(2) . . ?
C6 N2 Pt1 111.4(2) . . ?
C4 N2 Pt1 105.7(2) . . ?
C7 N3 Pt1 173.2(3) . . yes
C7 N4 C8 119.0(3) . . yes
C8 N5 H5N 115.1 . . ?
C8 N5 H5M 117.8 . . ?
H5N N5 H5M 121.9 . . ?
C8 N6 H6N 121.8 . . ?
C8 N6 H6M 112.4 . . ?
H6N N6 H6M 125.4 . . ?
N1 C1 H1A 109.5 . . ?
N1 C1 H1B 109.5 . . ?
H1A C1 H1B 109.5 . . ?
N1 C1 H1C 109.5 . . ?
H1A C1 H1C 109.5 . . ?
H1B C1 H1C 109.5 . . ?
N1 C2 H2A 109.5 . . ?
N1 C2 H2B 109.5 . . ?
H2A C2 H2B 109.5 . . ?
N1 C2 H2C 109.5 . . ?
H2A C2 H2C 109.5 . . ?
H2B C2 H2C 109.5 . . ?
C4 C3 N1 110.0(3) . . ?
C4 C3 H3A 109.7 . . ?
N1 C3 H3A 109.7 . . ?
C4 C3 H3B 109.7 . . ?
N1 C3 H3B 109.7 . . ?
H3A C3 H3B 108.2 . . ?
C3 C4 N2 108.9(3) . . ?
C3 C4 H4A 109.9 . . ?
N2 C4 H4A 109.9 . . ?
C3 C4 H4B 109.9 . . ?
N2 C4 H4B 109.9 . . ?
H4A C4 H4B 108.3 . . ?
N2 C5 H5A 109.5 . . ?
N2 C5 H5B 109.5 . . ?
H5A C5 H5B 109.5 . . ?
N2 C5 H5C 109.5 . . ?
H5A C5 H5C 109.5 . . ?
H5B C5 H5C 109.5 . . ?
N2 C6 H6A 109.5 . . ?
N2 C6 H6B 109.5 . . ?
H6A C6 H6B 109.5 . . ?
N2 C6 H6C 109.5 . . ?
H6A C6 H6C 109.5 . . ?
H6B C6 H6C 109.5 . . ?
N3 C7 N4 173.7(4) . . ?
N6 C8 N5 120.1(3) . . yes
N6 C8 N4 116.3(3) . . ?
N5 C8 N4 123.6(3) . . ?
F2 C9 F1 107.9(3) . . ?
F2 C9 F3 107.9(3) . . ?
F1 C9 F3 107.6(3) . . ?
F2 C9 S1 111.6(3) . . ?
F1 C9 S1 111.5(3) . . ?
F3 C9 S1 110.2(3) . . ?
C11 C10 Cl2 111.6(3) . . ?
C11 C10 H10A 109.3 . . ?
Cl2 C10 H10A 109.3 . . ?
C11 C10 H10B 109.3 . . ?
Cl2 C10 H10B 109.3 . . ?
H10A C10 H10B 108.0 . . ?
C10 C11 Cl3 112.7(3) . . ?
C10 C11 H11A 109.1 . . ?
Cl3 C11 H11A 109.1 . . ?
C10 C11 H11B 109.1 . . ?
Cl3 C11 H11B 109.1 . . ?
H11A C11 H11B 107.8 . . ?

loop_
_geom_bond_atom_site_label_1
_geom_bond_atom_site_label_2
_geom_bond_distance
_geom_bond_site_symmetry_2
_geom_bond_publ_flag
Pt1 N3 1.971(3) . yes
Pt1 N1 2.058(3) . yes
Pt1 N2 2.079(3) . yes
Pt1 I1 2.5996(3) . yes
Cl2 C10 1.774(5) . ?
Cl3 C11 1.776(5) . ?
S1 O3 1.436(3) . ?
S1 O1 1.446(3) . ?
S1 O2 1.449(3) . ?
S1 C9 1.815(4) . ?
F1 C9 1.329(5) . ?
F2 C9 1.322(4) . ?
F3 C9 1.334(4) . ?
N1 C1 1.484(5) . ?
N1 C2 1.490(5) . ?
N1 C3 1.499(5) . ?
N2 C5 1.486(5) . ?
N2 C6 1.492(5) . ?
N2 C4 1.496(5) . ?
N3 C7 1.149(5) . yes
N4 C7 1.300(5) . yes
N4 C8 1.346(5) . yes
N5 C8 1.332(5) . yes
N5 H5N 0.8952 . ?
N5 H5M 0.8309 . ?
N6 C8 1.317(5) . yes
N6 H6N 0.8345 . ?
N6 H6M 0.8274 . ?
C1 H1A 0.9800 . ?
C1 H1B 0.9800 . ?
C1 H1C 0.9800 . ?
C2 H2A 0.9800 . ?
C2 H2B 0.9800 . ?
C2 H2C 0.9800 . ?
C3 C4 1.492(5) . ?
C3 H3A 0.9900 . ?
C3 H3B 0.9900 . ?
C4 H4A 0.9900 . ?
C4 H4B 0.9900 . ?
C5 H5A 0.9800 . ?
C5 H5B 0.9800 . ?
C5 H5C 0.9800 . ?
C6 H6A 0.9800 . ?
C6 H6B 0.9800 . ?
C6 H6C 0.9800 . ?
C10 C11 1.488(7) . ?
C10 H10A 0.9900 . ?
C10 H10B 0.9900 . ?
C11 H11A 0.9900 . ?
C11 H11B 0.9900 . ?

loop_
_geom_hbond_atom_site_label_D
_geom_hbond_atom_site_label_H
_geom_hbond_atom_site_label_A
_geom_hbond_distance_DH
_geom_hbond_distance_HA
_geom_hbond_distance_DA
_geom_hbond_angle_DHA
_geom_hbond_site_symmetry_A
_geom_hbond_publ_flag
N5 H5N O2 0.90 2.07 2.928(4) 160.4 . yes
N6 H6N O1 0.83 2.13 2.934(4) 161.5 . yes
N6 H6N O2 0.83 2.54 3.197(4) 136.3 . yes
N6 H6M N4 0.83 2.11 2.934(4) 171.3 3 yes
